data_7250698
loop_
_publ_author_name
'Su, Wan-Bai'
'Hou, Xiao-Meng'
'Zhang, Ling'
'Yan, Li'
'Tang, Zhi-Yang'
'Yu, Yang'
'Liu, Jin-Song'
'Sun, Yun-Peng'
'Wang, Guo-Kai'

_publ_section_title
;
 Muhenrins A--C, pimarane-type diterpenoids from Munronia henryi
;
_journal_issue 31
_journal_name_full 'RSC Advances'
_journal_page_first 25542
_journal_page_last 25547
_journal_paper_doi 10.1039/D5RA04525H
_journal_volume 15
_journal_year 2025
_chemical_absolute_configuration rmad
_chemical_formula_moiety 'C20 H30 O4'
_chemical_formula_sum 'C20 H30 O4'
_chemical_formula_weight 334.44
_space_group_crystal_system orthorhombic
_space_group_IT_number 19
_space_group_name_Hall 'P 2ac 2ab'
_space_group_name_H-M_alt 'P 21 21 21'
_atom_sites_solution_hydrogens geom
_atom_sites_solution_primary dual
_audit_creation_date 2025-04-28
_audit_creation_method
;
Olex2 1.5-beta
(compiled 2025.02.13 svn.rdd3e1f77 for OlexSys, GUI svn.r7147)
;
_audit_update_record
;
2025-05-18 deposited with the CCDC.	2025-07-09 downloaded from the CCDC.
;
_cell_angle_alpha 90
_cell_angle_beta 90
_cell_angle_gamma 90
_cell_formula_units_Z 4
_cell_length_a 12.0825(8)
_cell_length_b 12.7004(8)
_cell_length_c 12.9052(8)
_cell_measurement_reflns_used 8370
_cell_measurement_temperature 170
_cell_measurement_theta_max 74.68
_cell_measurement_theta_min 3.42
_cell_volume 1980.3(2)
_computing_cell_refinement 'SAINT V8.41 (?, 2016)'
_computing_data_reduction 'SAINT V8.41 (?, 2016)'
_computing_molecular_graphics 'Olex2 1.5-beta (Dolomanov et al., 2009)'
_computing_publication_material 'Olex2 1.5-beta (Dolomanov et al., 2009)'
_computing_structure_refinement 'SHELXL 2018/3 (Sheldrick, 2015)'
_computing_structure_solution 'SHELXT  (Sheldrick, 2015)'
_diffrn_ambient_temperature 170
_diffrn_measured_fraction_theta_full 0.999
_diffrn_measured_fraction_theta_max 0.991
_diffrn_measurement_device_type 'D8 VENTURE'
_diffrn_measurement_method '\f and \w scans'
_diffrn_radiation_type CuK\a
_diffrn_radiation_wavelength 1.54178
_diffrn_reflns_av_R_equivalents 0.0736
_diffrn_reflns_av_unetI/netI 0.0491
_diffrn_reflns_Laue_measured_fraction_full 0.999
_diffrn_reflns_Laue_measured_fraction_max 0.991
_diffrn_reflns_limit_h_max 14
_diffrn_reflns_limit_h_min -14
_diffrn_reflns_limit_k_max 15
_diffrn_reflns_limit_k_min -15
_diffrn_reflns_limit_l_max 15
_diffrn_reflns_limit_l_min -16
_diffrn_reflns_number 17312
_diffrn_reflns_point_group_measured_fraction_full 0.997
_diffrn_reflns_point_group_measured_fraction_max 0.984
_diffrn_reflns_theta_full 67.679
_diffrn_reflns_theta_max 74.740
_diffrn_reflns_theta_min 4.885
_diffrn_source_current 1.2
_diffrn_source_power 0.06
_diffrn_source_voltage 50.0
_diffrn_standards_number 0
_exptl_absorpt_coefficient_mu 0.613
_exptl_absorpt_correction_T_max 0.7538
_exptl_absorpt_correction_T_min 0.6014
_exptl_absorpt_correction_type multi-scan
_exptl_absorpt_process_details
;
SADABS-2016/2 (Bruker,2016/2) was used for absorption correction.
wR2(int) was 0.1304 before and 0.0965 after correction.
The Ratio of minimum to maximum transmission is 0.7978.
The \l/2 correction factor is Not present.
;
_exptl_crystal_colour colourless
_exptl_crystal_colour_primary colourless
_exptl_crystal_density_diffrn 1.122
_exptl_crystal_description block
_exptl_crystal_F_000 728
_exptl_crystal_size_max 0.12
_exptl_crystal_size_mid 0.08
_exptl_crystal_size_min 0.05
_refine_diff_density_max 0.607
_refine_diff_density_min -0.265
_refine_diff_density_rms 0.062
_refine_ls_abs_structure_details
;
 Flack x determined using 1477 quotients [(I+)-(I-)]/[(I+)+(I-)]
 (Parsons, Flack and Wagner, Acta Cryst. B69 (2013) 249-259).
;
_refine_ls_abs_structure_Flack -0.06(13)
_refine_ls_extinction_method none
_refine_ls_goodness_of_fit_ref 1.019
_refine_ls_hydrogen_treatment constr
_refine_ls_matrix_type full
_refine_ls_number_parameters 223
_refine_ls_number_reflns 3988
_refine_ls_number_restraints 0
_refine_ls_restrained_S_all 1.019
_refine_ls_R_factor_all 0.0621
_refine_ls_R_factor_gt 0.0582
_refine_ls_shift/su_max 0.005
_refine_ls_shift/su_mean 0.000
_refine_ls_structure_factor_coef Fsqd
_refine_ls_weighting_details 'w=1/[\s^2^(Fo^2^)+(0.0966P)^2^+0.6038P] where P=(Fo^2^+2Fc^2^)/3'
_refine_ls_weighting_scheme calc
_refine_ls_wR_factor_gt 0.1559
_refine_ls_wR_factor_ref 0.1622
_reflns_Friedel_coverage 0.745
_reflns_Friedel_fraction_full 0.995
_reflns_Friedel_fraction_max 0.975
_reflns_number_gt 3702
_reflns_number_total 3988
_reflns_threshold_expression 'I > 2\s(I)'
_cod_data_source_file d5ra04525h2.cif
_cod_data_source_block cu_2025427_0m
_cod_database_code 7250698
_shelx_shelxl_version_number 2018/3
_shelx_space_group_comment
;
The symmetry employed for this shelxl refinement is uniquely defined
by the following loop, which should always be used as a source of
symmetry information in preference to the above space-group names.
They are only intended as comments.
;
_shelx_estimated_absorpt_t_max 0.970
_shelx_estimated_absorpt_t_min 0.930
_olex2_refinement_description
;
1. Fixed Uiso
 At 1.2 times of:
  All C(H) groups, All C(H,H) groups
 At 1.5 times of:
  All C(H,H,H) groups, All O(H) groups
2.a Ternary CH refined with riding coordinates:
 C5(H5), C9(H9)
2.b Secondary CH2 refined with riding coordinates:
 C2(H2A,H2B), C1(H1A,H1B), C3(H3A,H3B), C11(H11A,H11B), C12(H12A,H12B)
2.c Aromatic/amide H refined with riding coordinates:
 C14(H14), C15(H15)
2.d X=CH2 refined with riding coordinates:
 C16(H16A,H16B)
2.e Idealised Me refined as rotating group:
 C20(H20A,H20B,H20C), C18(H18A,H18B,H18C), C19(H19A,H19B,H19C), C17(H17A,H17B,
 H17C)
2.f Idealised tetrahedral OH refined as rotating group:
 O4(H4), O2(H2)
;
_olex2_submission_special_instructions 'No special instructions were received'

loop_
_space_group_symop_operation_xyz
'x, y, z'
'-x+1/2, -y, z+1/2'
'-x, y+1/2, -z+1/2'
'x+1/2, -y+1/2, -z'

loop_
_atom_site_label
_atom_site_type_symbol
_atom_site_fract_x
_atom_site_fract_y
_atom_site_fract_z
_atom_site_U_iso_or_equiv
_atom_site_adp_type
_atom_site_occupancy
_atom_site_site_symmetry_order
_atom_site_calc_flag
_atom_site_refinement_flags_posn
_atom_site_refinement_flags_adp
_atom_site_refinement_flags_occupancy
_atom_site_disorder_assembly
_atom_site_disorder_group
O3 O 0.74478(17) 0.57571(19) 0.65480(17) 0.0394(5) Uani 1 1 d . . . . .
O4 O 0.6434(2) 0.6416(2) 0.78461(16) 0.0431(6) Uani 1 1 d . . . . .
H4 H 0.702473 0.632582 0.817756 0.065 Uiso 1 1 calc R U . . .
O2 O 0.5762(2) 0.4607(2) 0.26867(17) 0.0465(6) Uani 1 1 d . . . . .
H2 H 0.636276 0.453260 0.236770 0.070 Uiso 1 1 calc R U . . .
O1 O 0.66836(19) 0.3729(2) 0.39076(18) 0.0447(6) Uani 1 1 d . . . . .
C7 C 0.6590(2) 0.6160(2) 0.6867(2) 0.0334(6) Uani 1 1 d . . . . .
C6 C 0.5836(2) 0.4157(2) 0.3608(2) 0.0329(6) Uani 1 1 d . . . . .
C8 C 0.5668(2) 0.6450(2) 0.6155(2) 0.0317(6) Uani 1 1 d . . . . .
C5 C 0.4773(2) 0.4222(2) 0.4232(2) 0.0311(6) Uani 1 1 d . . . . .
H5 H 0.430020 0.473288 0.384169 0.037 Uiso 1 1 calc R U . . .
C2 C 0.3138(3) 0.3798(3) 0.5832(3) 0.0436(8) Uani 1 1 d . . . . .
H2A H 0.354212 0.329542 0.627983 0.052 Uiso 1 1 calc R U . . .
H2B H 0.239689 0.391421 0.613753 0.052 Uiso 1 1 calc R U . . .
C14 C 0.5138(3) 0.7355(3) 0.6360(2) 0.0374(6) Uani 1 1 d . . . . .
H14 H 0.526724 0.766910 0.701728 0.045 Uiso 1 1 calc R U . . .
C1 C 0.3768(3) 0.4844(2) 0.5797(3) 0.0381(7) Uani 1 1 d . . . . .
H1A H 0.383852 0.512262 0.651000 0.046 Uiso 1 1 calc R U . . .
H1B H 0.333450 0.535839 0.538737 0.046 Uiso 1 1 calc R U . . .
C20 C 0.5648(3) 0.4081(3) 0.6056(2) 0.0388(7) Uani 1 1 d . . . . .
H20A H 0.535381 0.336334 0.609631 0.058 Uiso 1 1 calc R U . . .
H20B H 0.563659 0.440196 0.674662 0.058 Uiso 1 1 calc R U . . .
H20C H 0.641097 0.405961 0.579867 0.058 Uiso 1 1 calc R U . . .
C10 C 0.4934(2) 0.4736(2) 0.5316(2) 0.0297(6) Uani 1 1 d . . . . .
C9 C 0.5525(2) 0.5834(2) 0.5157(2) 0.0316(6) Uani 1 1 d . . . . .
H9 H 0.629165 0.566350 0.491958 0.038 Uiso 1 1 calc R U . . .
C4 C 0.4118(3) 0.3151(3) 0.4181(3) 0.0419(7) Uani 1 1 d . . . . .
C3 C 0.3012(3) 0.3332(3) 0.4759(3) 0.0469(8) Uani 1 1 d . . . . .
H3A H 0.254371 0.380810 0.433869 0.056 Uiso 1 1 calc R U . . .
H3B H 0.262016 0.265034 0.481786 0.056 Uiso 1 1 calc R U . . .
C13 C 0.4357(3) 0.7914(3) 0.5637(3) 0.0448(8) Uani 1 1 d . . . . .
C11 C 0.5053(4) 0.6588(3) 0.4335(2) 0.0463(8) Uani 1 1 d . . . . .
H11A H 0.565375 0.706614 0.411017 0.056 Uiso 1 1 calc R U . . .
H11B H 0.483021 0.616569 0.372488 0.056 Uiso 1 1 calc R U . . .
C18 C 0.4718(3) 0.2173(3) 0.4622(3) 0.0534(9) Uani 1 1 d . . . . .
H18A H 0.549435 0.218049 0.440065 0.080 Uiso 1 1 calc R U . . .
H18B H 0.435900 0.153264 0.436353 0.080 Uiso 1 1 calc R U . . .
H18C H 0.468221 0.218528 0.538023 0.080 Uiso 1 1 calc R U . . .
C12 C 0.4094(3) 0.7239(3) 0.4658(3) 0.0522(9) Uani 1 1 d . . . . .
H12A H 0.345657 0.677328 0.480765 0.063 Uiso 1 1 calc R U . . .
H12B H 0.388157 0.771158 0.408115 0.063 Uiso 1 1 calc R U . . .
C19 C 0.3858(4) 0.2929(4) 0.3045(3) 0.0640(11) Uani 1 1 d . . . . .
H19A H 0.350960 0.355016 0.273400 0.096 Uiso 1 1 calc R U . . .
H19B H 0.335118 0.232811 0.299742 0.096 Uiso 1 1 calc R U . . .
H19C H 0.454434 0.276589 0.267453 0.096 Uiso 1 1 calc R U . . .
C15 C 0.4809(4) 0.8955(3) 0.5332(5) 0.0703(13) Uani 1 1 d . . . . .
H15 H 0.430959 0.942266 0.499739 0.084 Uiso 1 1 calc R U . . .
C17 C 0.3249(3) 0.8077(5) 0.6183(4) 0.0710(13) Uani 1 1 d . . . . .
H17A H 0.292591 0.739099 0.635545 0.106 Uiso 1 1 calc R U . . .
H17B H 0.274515 0.846228 0.572489 0.106 Uiso 1 1 calc R U . . .
H17C H 0.336530 0.848174 0.682047 0.106 Uiso 1 1 calc R U . . .
C16 C 0.5796(6) 0.9295(5) 0.5471(8) 0.132(4) Uani 1 1 d . . . . .
H16A H 0.633036 0.886129 0.580162 0.159 Uiso 1 1 calc R U . . .
H16B H 0.599423 0.998078 0.524228 0.159 Uiso 1 1 calc R U . . .

loop_
_atom_site_aniso_label
_atom_site_aniso_U_11
_atom_site_aniso_U_22
_atom_site_aniso_U_33
_atom_site_aniso_U_23
_atom_site_aniso_U_13
_atom_site_aniso_U_12
O3 0.0314(10) 0.0495(13) 0.0374(10) -0.0049(9) -0.0026(8) 0.0045(9)
O4 0.0412(12) 0.0553(14) 0.0327(10) -0.0096(10) -0.0072(9) 0.0115(10)
O2 0.0449(13) 0.0616(15) 0.0328(10) 0.0104(10) 0.0086(9) 0.0153(12)
O1 0.0379(12) 0.0568(14) 0.0393(11) 0.0076(10) 0.0086(9) 0.0117(10)
C7 0.0350(15) 0.0313(14) 0.0338(13) 0.0005(11) -0.0033(11) -0.0015(11)
C6 0.0354(15) 0.0358(14) 0.0276(12) 0.0006(11) 0.0040(11) 0.0019(12)
C8 0.0299(13) 0.0333(13) 0.0319(13) 0.0027(11) -0.0013(11) -0.0038(10)
C5 0.0271(13) 0.0347(13) 0.0316(12) -0.0014(12) 0.0032(10) 0.0001(11)
C2 0.0395(17) 0.0408(16) 0.0506(17) 0.0010(15) 0.0138(14) -0.0074(13)
C14 0.0355(15) 0.0391(15) 0.0376(14) -0.0022(12) -0.0028(12) 0.0030(12)
C1 0.0390(16) 0.0353(15) 0.0399(14) -0.0001(13) 0.0124(12) -0.0017(12)
C20 0.0483(17) 0.0363(15) 0.0318(13) 0.0071(12) -0.0041(12) -0.0021(13)
C10 0.0301(13) 0.0298(12) 0.0292(12) 0.0021(11) 0.0017(10) -0.0015(11)
C9 0.0327(14) 0.0331(13) 0.0290(12) 0.0041(11) 0.0014(10) -0.0031(11)
C4 0.0427(17) 0.0405(16) 0.0424(15) -0.0078(14) 0.0022(13) -0.0087(13)
C3 0.0353(16) 0.0487(19) 0.057(2) -0.0014(16) -0.0002(14) -0.0112(14)
C13 0.0442(17) 0.0441(17) 0.0460(17) 0.0023(14) -0.0037(14) 0.0100(14)
C11 0.072(2) 0.0348(15) 0.0319(14) 0.0090(13) -0.0055(15) -0.0026(16)
C18 0.061(2) 0.0346(16) 0.065(2) -0.0066(16) 0.0081(18) -0.0029(15)
C12 0.059(2) 0.0449(18) 0.0528(19) 0.0106(16) -0.0145(17) -0.0020(16)
C19 0.073(3) 0.068(3) 0.051(2) -0.0205(19) -0.0048(19) -0.021(2)
C15 0.059(3) 0.048(2) 0.104(4) 0.018(2) -0.011(2) 0.0055(19)
C17 0.0377(19) 0.097(3) 0.078(3) 0.010(3) -0.0092(19) 0.018(2)
C16 0.085(4) 0.079(4) 0.232(10) 0.071(5) -0.047(5) -0.038(3)

loop_
_atom_type_symbol
_atom_type_description
_atom_type_scat_dispersion_real
_atom_type_scat_dispersion_imag
_atom_type_scat_source
C C 0.0181 0.0091 'International Tables Vol C Tables 4.2.6.8 and 6.1.1.4'
H H 0.0000 0.0000 'International Tables Vol C Tables 4.2.6.8 and 6.1.1.4'
O O 0.0492 0.0322 'International Tables Vol C Tables 4.2.6.8 and 6.1.1.4'

loop_
_geom_angle_atom_site_label_1
_geom_angle_atom_site_label_2
_geom_angle_atom_site_label_3
_geom_angle
_geom_angle_site_symmetry_1
_geom_angle_site_symmetry_3
_geom_angle_publ_flag
C7 O4 H4 109.5 . . ?
C6 O2 H2 109.5 . . ?
O3 C7 O4 123.0(3) . . ?
O3 C7 C8 121.9(3) . . ?
O4 C7 C8 115.1(3) . . ?
O2 C6 C5 113.3(2) . . ?
O1 C6 O2 122.3(3) . . ?
O1 C6 C5 124.4(2) . . ?
C7 C8 C9 118.8(3) . . ?
C14 C8 C7 116.5(3) . . ?
C14 C8 C9 123.7(3) . . ?
C6 C5 H5 104.6 . . ?
C6 C5 C10 113.2(2) . . ?
C6 C5 C4 110.8(2) . . ?
C10 C5 H5 104.6 . . ?
C10 C5 C4 117.5(2) . . ?
C4 C5 H5 104.6 . . ?
H2A C2 H2B 108.0 . . ?
C1 C2 H2A 109.4 . . ?
C1 C2 H2B 109.4 . . ?
C3 C2 H2A 109.4 . . ?
C3 C2 H2B 109.4 . . ?
C3 C2 C1 111.2(3) . . ?
C8 C14 H14 117.3 . . ?
C8 C14 C13 125.5(3) . . ?
C13 C14 H14 117.3 . . ?
C2 C1 H1A 109.0 . . ?
C2 C1 H1B 109.0 . . ?
C2 C1 C10 112.8(2) . . ?
H1A C1 H1B 107.8 . . ?
C10 C1 H1A 109.0 . . ?
C10 C1 H1B 109.0 . . ?
H20A C20 H20B 109.5 . . ?
H20A C20 H20C 109.5 . . ?
H20B C20 H20C 109.5 . . ?
C10 C20 H20A 109.5 . . ?
C10 C20 H20B 109.5 . . ?
C10 C20 H20C 109.5 . . ?
C5 C10 C9 108.1(2) . . ?
C1 C10 C5 106.5(2) . . ?
C1 C10 C9 112.7(2) . . ?
C20 C10 C5 113.8(2) . . ?
C20 C10 C1 108.1(2) . . ?
C20 C10 C9 107.8(2) . . ?
C8 C9 C10 113.4(2) . . ?
C8 C9 H9 105.5 . . ?
C8 C9 C11 107.9(2) . . ?
C10 C9 H9 105.5 . . ?
C11 C9 C10 118.1(2) . . ?
C11 C9 H9 105.5 . . ?
C3 C4 C5 106.6(3) . . ?
C18 C4 C5 116.3(3) . . ?
C18 C4 C3 110.3(3) . . ?
C19 C4 C5 107.7(3) . . ?
C19 C4 C3 108.2(3) . . ?
C19 C4 C18 107.6(3) . . ?
C2 C3 C4 114.4(3) . . ?
C2 C3 H3A 108.7 . . ?
C2 C3 H3B 108.7 . . ?
C4 C3 H3A 108.7 . . ?
C4 C3 H3B 108.7 . . ?
H3A C3 H3B 107.6 . . ?
C14 C13 C12 111.8(3) . . ?
C14 C13 C17 109.1(3) . . ?
C15 C13 C14 110.7(3) . . ?
C15 C13 C12 110.5(3) . . ?
C15 C13 C17 108.9(4) . . ?
C17 C13 C12 105.7(3) . . ?
C9 C11 H11A 108.2 . . ?
C9 C11 H11B 108.2 . . ?
H11A C11 H11B 107.4 . . ?
C12 C11 C9 116.3(3) . . ?
C12 C11 H11A 108.2 . . ?
C12 C11 H11B 108.2 . . ?
C4 C18 H18A 109.5 . . ?
C4 C18 H18B 109.5 . . ?
C4 C18 H18C 109.5 . . ?
H18A C18 H18B 109.5 . . ?
H18A C18 H18C 109.5 . . ?
H18B C18 H18C 109.5 . . ?
C13 C12 H12A 109.2 . . ?
C13 C12 H12B 109.2 . . ?
C11 C12 C13 112.0(3) . . ?
C11 C12 H12A 109.2 . . ?
C11 C12 H12B 109.2 . . ?
H12A C12 H12B 107.9 . . ?
C4 C19 H19A 109.5 . . ?
C4 C19 H19B 109.5 . . ?
C4 C19 H19C 109.5 . . ?
H19A C19 H19B 109.5 . . ?
H19A C19 H19C 109.5 . . ?
H19B C19 H19C 109.5 . . ?
C13 C15 H15 116.4 . . ?
C16 C15 C13 127.3(5) . . ?
C16 C15 H15 116.4 . . ?
C13 C17 H17A 109.5 . . ?
C13 C17 H17B 109.5 . . ?
C13 C17 H17C 109.5 . . ?
H17A C17 H17B 109.5 . . ?
H17A C17 H17C 109.5 . . ?
H17B C17 H17C 109.5 . . ?
C15 C16 H16A 120.0 . . ?
C15 C16 H16B 120.0 . . ?
H16A C16 H16B 120.0 . . ?

loop_
_geom_bond_atom_site_label_1
_geom_bond_atom_site_label_2
_geom_bond_distance
_geom_bond_site_symmetry_2
_geom_bond_publ_flag
O3 C7 1.227(4) . ?
O4 H4 0.8400 . ?
O4 C7 1.319(4) . ?
O2 H2 0.8400 . ?
O2 C6 1.322(4) . ?
O1 C6 1.222(4) . ?
C7 C8 1.490(4) . ?
C6 C5 1.519(4) . ?
C8 C14 1.342(4) . ?
C8 C9 1.516(4) . ?
C5 H5 1.0000 . ?
C5 C10 1.556(4) . ?
C5 C4 1.575(4) . ?
C2 H2A 0.9900 . ?
C2 H2B 0.9900 . ?
C2 C1 1.531(4) . ?
C2 C3 1.513(5) . ?
C14 H14 0.9500 . ?
C14 C13 1.506(4) . ?
C1 H1A 0.9900 . ?
C1 H1B 0.9900 . ?
C1 C10 1.546(4) . ?
C20 H20A 0.9800 . ?
C20 H20B 0.9800 . ?
C20 H20C 0.9800 . ?
C20 C10 1.533(4) . ?
C10 C9 1.580(4) . ?
C9 H9 1.0000 . ?
C9 C11 1.538(4) . ?
C4 C3 1.548(5) . ?
C4 C18 1.547(5) . ?
C4 C19 1.525(5) . ?
C3 H3A 0.9900 . ?
C3 H3B 0.9900 . ?
C13 C12 1.559(5) . ?
C13 C15 1.484(6) . ?
C13 C17 1.527(5) . ?
C11 H11A 0.9900 . ?
C11 H11B 0.9900 . ?
C11 C12 1.484(6) . ?
C18 H18A 0.9800 . ?
C18 H18B 0.9800 . ?
C18 H18C 0.9800 . ?
C12 H12A 0.9900 . ?
C12 H12B 0.9900 . ?
C19 H19A 0.9800 . ?
C19 H19B 0.9800 . ?
C19 H19C 0.9800 . ?
C15 H15 0.9500 . ?
C15 C16 1.282(7) . ?
C17 H17A 0.9800 . ?
C17 H17B 0.9800 . ?
C17 H17C 0.9800 . ?
C16 H16A 0.9500 . ?
C16 H16B 0.9500 . ?

loop_
_geom_torsion_atom_site_label_1
_geom_torsion_atom_site_label_2
_geom_torsion_atom_site_label_3
_geom_torsion_atom_site_label_4
_geom_torsion
_geom_torsion_site_symmetry_1
_geom_torsion_site_symmetry_2
_geom_torsion_site_symmetry_3
_geom_torsion_site_symmetry_4
_geom_torsion_publ_flag
O3 C7 C8 C14 -141.0(3) . . . . ?
O3 C7 C8 C9 27.9(4) . . . . ?
O4 C7 C8 C14 35.9(4) . . . . ?
O4 C7 C8 C9 -155.3(3) . . . . ?
O2 C6 C5 C10 -124.6(3) . . . . ?
O2 C6 C5 C4 100.8(3) . . . . ?
O1 C6 C5 C10 55.8(4) . . . . ?
O1 C6 C5 C4 -78.7(4) . . . . ?
C7 C8 C14 C13 166.4(3) . . . . ?
C7 C8 C9 C10 79.2(3) . . . . ?
C7 C8 C9 C11 -148.0(3) . . . . ?
C6 C5 C10 C1 174.4(2) . . . . ?
C6 C5 C10 C20 -66.5(3) . . . . ?
C6 C5 C10 C9 53.1(3) . . . . ?
C6 C5 C4 C3 -175.4(3) . . . . ?
C6 C5 C4 C18 61.2(4) . . . . ?
C6 C5 C4 C19 -59.4(4) . . . . ?
C8 C14 C13 C12 8.0(5) . . . . ?
C8 C14 C13 C15 -115.7(4) . . . . ?
C8 C14 C13 C17 124.5(4) . . . . ?
C8 C9 C11 C12 -47.8(4) . . . . ?
C5 C10 C9 C8 176.4(2) . . . . ?
C5 C10 C9 C11 48.8(3) . . . . ?
C5 C4 C3 C2 -51.5(4) . . . . ?
C2 C1 C10 C5 54.8(3) . . . . ?
C2 C1 C10 C20 -67.9(3) . . . . ?
C2 C1 C10 C9 173.1(3) . . . . ?
C14 C8 C9 C10 -112.8(3) . . . . ?
C14 C8 C9 C11 20.0(4) . . . . ?
C14 C13 C12 C11 -33.5(4) . . . . ?
C14 C13 C15 C16 12.7(9) . . . . ?
C1 C2 C3 C4 56.9(4) . . . . ?
C1 C10 C9 C8 59.1(3) . . . . ?
C1 C10 C9 C11 -68.6(3) . . . . ?
C20 C10 C9 C8 -60.1(3) . . . . ?
C20 C10 C9 C11 172.2(3) . . . . ?
C10 C5 C4 C3 52.3(3) . . . . ?
C10 C5 C4 C18 -71.1(4) . . . . ?
C10 C5 C4 C19 168.2(3) . . . . ?
C10 C9 C11 C12 82.3(4) . . . . ?
C9 C8 C14 C13 -1.8(5) . . . . ?
C9 C11 C12 C13 56.6(4) . . . . ?
C4 C5 C10 C1 -54.3(3) . . . . ?
C4 C5 C10 C20 64.7(3) . . . . ?
C4 C5 C10 C9 -175.6(2) . . . . ?
C3 C2 C1 C10 -58.4(4) . . . . ?
C18 C4 C3 C2 75.6(4) . . . . ?
C12 C13 C15 C16 -111.7(8) . . . . ?
C19 C4 C3 C2 -167.0(3) . . . . ?
C15 C13 C12 C11 90.3(4) . . . . ?
C17 C13 C12 C11 -152.1(3) . . . . ?
C17 C13 C15 C16 132.6(8) . . . . ?
